data_2006567
loop_
_publ_author_name
'Alcock, Nathaniel W.'
'Rybak-Akimova, Elena V.'
'Busch, Daryle H.'

_publ_section_title
;
 A <i>cis</i>-Octahedral Dichloro Complex of Fe^III^ with a
 Tetradentate Dipyridyl--Diamino Ligand
;
_journal_issue 10
_journal_name_full 'Acta Crystallographica Section C'
_journal_page_first 1385
_journal_page_last 1387
_journal_paper_doi 10.1107/S0108270197004459
_journal_volume 53
_journal_year 1997
_chemical_formula_iupac '[Fe Cl2 (C15 H20 N4)] [Cl O4]'
_chemical_formula_sum 'C15 H20 Cl3 Fe N4 O4'
_chemical_formula_weight 482.55
_chemical_name_systematic
;
 ?
;
_space_group_IT_number 14
_symmetry_cell_setting monoclinic
_symmetry_space_group_name_Hall '-P 2ybc'
_symmetry_space_group_name_H-M 'P 1 21/c 1'
_audit_creation_method SHELXL
_cell_angle_alpha 90.00
_cell_angle_beta 97.358(10)
_cell_angle_gamma 90.00
_cell_formula_units_Z 4
_cell_length_a 12.2981(10)
_cell_length_b 12.873(3)
_cell_length_c 12.508(3)
_cell_measurement_reflns_used 4605
_cell_measurement_temperature 180(2)
_cell_measurement_theta_max 20
_cell_measurement_theta_min 3
_cell_volume 1963.9(7)
_computing_cell_refinement 'SMART and SAINT'
_computing_data_collection 'SMART and SAINT (Siemens, 1995)'
_computing_data_reduction 'SMART and SAINT'
_computing_molecular_graphics 'SHELXTL-Plus (Sheldrick, 1991)'
_computing_structure_refinement 'SHELXL96 (Sheldrick, 1996b)'
_computing_structure_solution 'SHELXS86 (Sheldrick, 1990)'
_diffrn_ambient_temperature 180(2)
_diffrn_measurement_device
;Siemens SMART area detector diffractometer with Oxford Cryostream cooler
(Cosier & Glazer, 1986)
;
_diffrn_measurement_method '\w rotation scans with narrow frames'
_diffrn_radiation_monochromator graphite
_diffrn_radiation_source 'fine-focus sealed tube'
_diffrn_radiation_type MoK\a
_diffrn_radiation_wavelength 0.71073
_diffrn_reflns_av_R_equivalents 0.0406
_diffrn_reflns_av_sigmaI/netI 0.0533
_diffrn_reflns_limit_h_max 14
_diffrn_reflns_limit_h_min -14
_diffrn_reflns_limit_k_max 11
_diffrn_reflns_limit_k_min -15
_diffrn_reflns_limit_l_max 14
_diffrn_reflns_limit_l_min -14
_diffrn_reflns_number 9492
_diffrn_reflns_theta_max 25.00
_diffrn_reflns_theta_min 1.67
_exptl_absorpt_coefficient_mu 1.205
_exptl_absorpt_correction_T_max 0.908
_exptl_absorpt_correction_T_min 0.728
_exptl_absorpt_correction_type ' empirical from equivalent reflections (SADABS; Sheldrick, 1996a)'
_exptl_crystal_colour yellow
_exptl_crystal_density_diffrn 1.632
_exptl_crystal_description prisms
_exptl_crystal_F_000 988
_exptl_crystal_size_max 0.40
_exptl_crystal_size_mid 0.12
_exptl_crystal_size_min 0.08
_refine_diff_density_max 0.739
_refine_diff_density_min -0.571
_refine_ls_extinction_method none
_refine_ls_goodness_of_fit_all 1.032
_refine_ls_goodness_of_fit_obs 1.062
_refine_ls_matrix_type full
_refine_ls_number_parameters 250
_refine_ls_number_reflns 3445
_refine_ls_number_restraints 0
_refine_ls_restrained_S_all 1.032
_refine_ls_restrained_S_obs 1.062
_refine_ls_R_factor_all 0.0748
_refine_ls_R_factor_obs .0476
_refine_ls_shift/esd_max 0.002
_refine_ls_shift/esd_mean 0.000
_refine_ls_structure_factor_coef Fsqd
_refine_ls_weighting_details 'w = 1/[\s^2^(Fo^2^)+(0.0380P)^2^+3.75P] where P=(Fo^2^+2Fc^2^)/3'
_refine_ls_weighting_scheme calc
_refine_ls_wR_factor_all 0.1137
_refine_ls_wR_factor_obs .1001
_reflns_number_observed 2582
_reflns_number_total 3445
_reflns_observed_criterion >2sigma(I)
_cod_data_source_file cf1163.cif
_cod_data_source_block elnfeyb
_cod_depositor_comments
;
The following automatic conversions were performed:
'_symmetry_cell_setting' value 'Monoclinic' changed to 'monoclinic'
according to '/home/saulius/struct/CIF-dictionaries/cif_core.dic'
dictionary named 'cif_core.dic' version 2.4.1 from
2010-06-29.

'_geom_bond_publ_flag' value 'Y' changed to 'y' according to
'/home/saulius/struct/CIF-dictionaries/cif_core.dic' dictionary named
'cif_core.dic' version 2.4.1 from 2010-06-29 (6 times).

Automatic conversion script
Id: cif_fix_enum 1527 2010-12-29 10:47:43Z saulius 

The following automatic conversions were performed:

'_symmetry_cell_setting' value 'Monoclinic' changed to 'monoclinic'
according to /home/saulius/struct/CIF-dictionaries/cif_core.dic
dictionary named 'cif_core.dic' version 2.4.1 from
2010-06-29.

'_geom_bond_publ_flag' value 'Y' changed to 'y'
according to /home/saulius/struct/CIF-dictionaries/cif_core.dic
dictionary named 'cif_core.dic' version 2.4.1 from 2010-06-29 (6
times).

'_geom_angle_publ_flag' value 'Y' changed to 'y' according
to /home/saulius/struct/CIF-dictionaries/cif_core.dic dictionary
named 'cif_core.dic' version 2.4.1 from 2010-06-29 (15 times).

Automatic conversion script
Id: cif_fix_values 1715 2011-07-08 13:25:40Z adriana 

The following automatic conversions were performed:

'_refine_ls_weighting_scheme' value 'calc w =
1/[\s^2^(Fo^2^)+(0.0380P)^2^+3.75P] where P=(Fo^2^+2Fc^2^)/3' was
changed to 'calc'. New tag '_refine_ls_weighting_details' was
created. The value of the new tag was set to 'w =
1/[\s^2^(Fo^2^)+(0.0380P)^2^+3.75P] where P=(Fo^2^+2Fc^2^)/3'.

Automatic conversion script
Id: cif_fix_values 3143 2015-03-26 13:38:13Z robertas 
;
_cod_original_cell_volume 1963.8(7)
_cod_original_sg_symbol_H-M 'P 21/c'
_cod_database_code 2006567

loop_
_symmetry_equiv_pos_as_xyz
'x, y, z'
'-x, y+1/2, -z+1/2'
'-x, -y, -z'
'x, -y-1/2, z-1/2'

loop_
_atom_site_aniso_label
_atom_site_aniso_U_11
_atom_site_aniso_U_22
_atom_site_aniso_U_33
_atom_site_aniso_U_12
_atom_site_aniso_U_13
_atom_site_aniso_U_23
Fe(1) .0306(3) .0247(3) .0281(3) -.0019(3) .0091(2) .0006(3)
Cl(1) .0502(7) .0334(6) .0508(7) -.0141(5) .0127(6) -.0004(5)
Cl(2) .0364(6) .0371(6) .0403(6) .0062(5) .0151(5) .0068(5)
Cl(3) .0376(7) .0455(7) .0543(7) .0019(5) .0068(5) .0192(6)
O(31) .066(3) .079(3) .055(2) -.023(2) -.0018(19) .032(2)
O(32) .099(4) .080(3) .126(4) .008(3) .082(3) -.006(3)
O(33) .154(5) .037(3) .290(8) .021(3) .154(6) .023(4)
O(34) .162(6) .322(9) .129(5) -.166(7) -.107(4) .158(6)
C(1) .029(2) .031(2) .028(2) .0058(18) .0078(18) -.0008(18)
N(2) .0294(19) .0261(18) .0289(18) -.0022(14) .0086(15) -.0037(15)
C(3) .044(3) .033(2) .024(2) -.007(2) .0075(19) -.0027(19)
C(4) .046(3) .034(3) .039(2) -.012(2) .017(2) -.003(2)
C(5) .033(2) .037(3) .044(3) -.005(2) .008(2) -.011(2)
C(6) .034(2) .043(3) .027(2) .003(2) .0010(19) -.010(2)
C(7) .041(3) .046(3) .027(2) -.002(2) .003(2) .002(2)
N(8) .030(2) .035(2) .035(2) .0023(16) .0106(17) .0097(16)
C(9) .049(3) .040(3) .041(3) .007(2) .012(2) .017(2)
C(10) .047(3) .049(3) .048(3) .015(2) .011(2) .012(2)
C(11) .049(3) .034(3) .064(3) .013(2) .022(3) .007(2)
N(12) .040(2) .029(2) .038(2) -.0006(16) .0165(18) -.0013(17)
C(13) .051(3) .037(3) .046(3) -.002(2) .021(2) -.014(2)
C(14) .035(2) .036(3) .035(2) -.0111(19) .009(2) -.008(2)
N(15) .038(2) .0298(19) .0288(18) -.0087(16) .0077(16) -.0038(15)
C(16) .039(3) .035(2) .036(2) -.007(2) .001(2) .002(2)
C(17) .044(3) .050(3) .037(3) -.020(2) -.002(2) .010(2)
C(18) .053(3) .069(4) .027(2) -.029(3) .013(2) -.001(2)
C(19) .048(3) .062(3) .033(2) -.013(3) .015(2) -.010(2)

loop_
_atom_site_label
_atom_site_fract_x
_atom_site_fract_y
_atom_site_fract_z
_atom_site_U_iso_or_equiv
_atom_site_thermal_displace_type
_atom_site_calc_flag
_atom_site_refinement_flags
_atom_site_occupancy
_atom_site_disorder_group
_atom_site_type_symbol
Fe(1) .86578(5) -.00281(4) .67290(4) .02735(17) Uani d . 1 . Fe
Cl(1) .96785(10) .14481(9) .68923(9) .0443(3) Uani d . 1 . Cl
Cl(2) 1.00620(9) -.11397(8) .64859(9) .0371(3) Uani d . 1 . Cl
Cl(3) .46816(9) -.05745(9) .78087(10) .0457(3) Uani d . 1 . Cl
O(31) .4810(3) .0078(3) .6912(3) .0675(11) Uani d . 1 . O
O(32) .3653(4) -.0386(3) .8122(4) .0957(16) Uani d . 1 . O
O(33) .4676(5) -.1611(3) .7479(6) .150(3) Uani d . 1 . O
O(34) .5562(5) -.0385(7) .8553(5) .215(5) Uani d . 1 . O
C(1) .7210(3) -.1428(3) .5215(3) .0288(9) Uani d . 1 . C
N(2) .7531(3) -.1307(2) .6283(3) .0277(8) Uani d . 1 . N
C(3) .7173(4) -.2007(3) .6953(3) .0337(10) Uani d . 1 . C
H(3A) .7393 -.1931 .7705 .040 Uiso calc R 1 . H
C(4) .6511(4) -.2821(3) .6611(3) .0383(11) Uani d . 1 . C
H(4A) .6288 -.3304 .7115 .046 Uiso calc R 1 . H
C(5) .6168(4) -.2935(3) .5520(3) .0377(11) Uani d . 1 . C
H(5A) .5703 -.3494 .5259 .045 Uiso calc R 1 . H
C(6) .6516(3) -.2217(3) .4819(3) .0350(10) Uani d . 1 . C
H(6A) .6280 -.2267 .4068 .042 Uiso calc R 1 . H
C(7) .7710(4) -.0694(3) .4478(3) .0381(11) Uani d . 1 . C
H(7A) .8291 -.1062 .4150 .046 Uiso calc R 1 . H
H(7B) .7139 -.0478 .3889 .046 Uiso calc R 1 . H
N(8) .8186(3) .0244(3) .5045(3) .0331(9) Uani d . 1 . N
H(8A) .876(4) .030(4) .487(4) .040 Uiso d . 1 . H
C(9) .7560(4) .1213(4) .4717(4) .0429(12) Uani d . 1 . C
H(9A) .7355 .1208 .3926 .052 Uiso calc R 1 . H
H(9B) .8041 .1821 .4900 .052 Uiso calc R 1 . H
C(10) .6528(4) .1331(4) .5259(4) .0475(12) Uani d . 1 . C
H(10A) .6044 .1852 .4857 .057 Uiso calc R 1 . H
H(10B) .6132 .0660 .5218 .057 Uiso calc R 1 . H
C(11) .6752(4) .1663(4) .6430(4) .0479(13) Uani d . 1 . C
H(11A) .7264 .2260 .6491 .057 Uiso calc R 1 . H
H(11B) .6057 .1896 .6675 .057 Uiso calc R 1 . H
N(12) .7230(3) .0809(3) .7144(3) .0345(9) Uani d . 1 . N
H(12A) .673(4) .035(4) .713(4) .041 Uiso d . 1 . H
C(13) .7475(4) .1153(4) .8266(4) .0436(12) Uani d . 1 . C
H(13A) .6785 .1337 .8549 .052 Uiso calc R 1 . H
H(13B) .7944 .1780 .8300 .052 Uiso calc R 1 . H
C(14) .8050(4) .0314(3) .8944(3) .0352(10) Uani d . 1 . C
N(15) .8668(3) -.0336(3) .8422(3) .0318(8) Uani d . 1 . N
C(16) .9231(4) -.1096(3) .8983(3) .0371(10) Uani d . 1 . C
H(16A) .9664 -.1555 .8618 .045 Uiso calc R 1 . H
C(17) .9202(4) -.1233(4) 1.0083(4) .0445(12) Uani d . 1 . C
H(17A) .9606 -.1775 1.0465 .053 Uiso calc R 1 . H
C(18) .8573(4) -.0563(4) 1.0605(4) .0491(13) Uani d . 1 . C
H(18A) .8546 -.0636 1.1356 .059 Uiso calc R 1 . H
C(19) .7984(4) .0213(4) 1.0035(4) .0470(13) Uani d . 1 . C
H(19A) .7539 .0672 1.0386 .056 Uiso calc R 1 . H

loop_
_atom_type_symbol
_atom_type_description
_atom_type_scat_dispersion_real
_atom_type_scat_dispersion_imag
_atom_type_scat_source
C C 0.0033 0.0016 'International Tables Vol C Tables 4.2.6.8 and 6.1.1.4'
H H 0.0000 0.0000 'International Tables Vol C Tables 4.2.6.8 and 6.1.1.4'
N N 0.0061 0.0033 'International Tables Vol C Tables 4.2.6.8 and 6.1.1.4'
O O 0.0106 0.0060 'International Tables Vol C Tables 4.2.6.8 and 6.1.1.4'
Cl Cl 0.1484 0.1585 'International Tables Vol C Tables 4.2.6.8 and 6.1.1.4'
Fe Fe 0.3463 0.8444 'International Tables Vol C Tables 4.2.6.8 and 6.1.1.4'

loop_
_geom_angle_atom_site_label_1
_geom_angle_atom_site_label_2
_geom_angle_atom_site_label_3
_geom_angle
_geom_angle_publ_flag
N(8) Fe(1) N(15) 164.73(13) y
N(8) Fe(1) N(12) 91.63(14) y
N(15) Fe(1) N(12) 76.14(13) y
N(8) Fe(1) N(2) 77.79(13) y
N(15) Fe(1) N(2) 92.05(12) y
N(12) Fe(1) N(2) 85.93(13) y
N(8) Fe(1) Cl(1) 91.63(11) y
N(15) Fe(1) Cl(1) 97.60(9) y
N(12) Fe(1) Cl(1) 91.01(10) y
N(2) Fe(1) Cl(1) 168.88(9) y
N(8) Fe(1) Cl(2) 94.89(10) y
N(15) Fe(1) Cl(2) 96.07(10) y
N(12) Fe(1) Cl(2) 169.73(10) y
N(2) Fe(1) Cl(2) 87.69(9) y
Cl(1) Fe(1) Cl(2) 96.72(5) y
O(34) Cl(3) O(32) 116.7(5) ?
O(34) Cl(3) O(33) 110.4(5) ?
O(32) Cl(3) O(33) 106.3(3) ?
O(34) Cl(3) O(31) 105.9(3) ?
O(32) Cl(3) O(31) 108.3(3) ?
O(33) Cl(3) O(31) 109.1(3) ?
N(2) C(1) C(6) 121.9(4) ?
N(2) C(1) C(7) 116.3(4) ?
C(6) C(1) C(7) 121.7(4) ?
C(3) N(2) C(1) 117.5(3) ?
C(3) N(2) Fe(1) 126.6(3) ?
C(1) N(2) Fe(1) 115.8(3) ?
N(2) C(3) C(4) 123.5(4) ?
C(3) C(4) C(5) 119.0(4) ?
C(6) C(5) C(4) 118.4(4) ?
C(1) C(6) C(5) 119.7(4) ?
N(8) C(7) C(1) 112.7(3) ?
C(7) N(8) C(9) 113.0(4) ?
C(7) N(8) Fe(1) 112.2(2) ?
C(9) N(8) Fe(1) 118.1(3) ?
N(8) C(9) C(10) 113.0(3) ?
C(11) C(10) C(9) 113.6(4) ?
N(12) C(11) C(10) 112.3(4) ?
C(13) N(12) C(11) 111.6(3) ?
C(13) N(12) Fe(1) 107.7(3) ?
C(11) N(12) Fe(1) 119.4(3) ?
N(12) C(13) C(14) 110.5(3) ?
N(15) C(14) C(19) 121.7(4) ?
N(15) C(14) C(13) 115.3(4) ?
C(19) C(14) C(13) 123.0(4) ?
C(16) N(15) C(14) 118.8(4) ?
C(16) N(15) Fe(1) 125.9(3) ?
C(14) N(15) Fe(1) 115.3(3) ?
N(15) C(16) C(17) 122.1(4) ?
C(18) C(17) C(16) 118.5(5) ?
C(17) C(18) C(19) 119.9(4) ?
C(18) C(19) C(14) 119.0(5) ?

loop_
_geom_bond_atom_site_label_1
_geom_bond_atom_site_label_2
_geom_bond_site_symmetry_2
_geom_bond_distance
_geom_bond_publ_flag
Fe(1) N(8) . 2.141(4) y
Fe(1) N(15) . 2.152(3) y
Fe(1) N(12) . 2.178(4) y
Fe(1) N(2) . 2.179(3) y
Fe(1) Cl(1) . 2.2722(12) y
Fe(1) Cl(2) . 2.2928(12) y
Cl(3) O(34) . 1.357(5) ?
Cl(3) O(32) . 1.392(4) ?
Cl(3) O(33) . 1.396(5) ?
Cl(3) O(31) . 1.426(3) ?
C(1) N(2) . 1.352(5) ?
C(1) C(6) . 1.378(6) ?
C(1) C(7) . 1.505(6) ?
N(2) C(3) . 1.342(5) ?
C(3) C(4) . 1.362(6) ?
C(4) C(5) . 1.384(6) ?
C(5) C(6) . 1.378(6) ?
C(7) N(8) . 1.482(6) ?
N(8) C(9) . 1.495(5) ?
C(9) C(10) . 1.522(6) ?
C(10) C(11) . 1.516(7) ?
C(11) N(12) . 1.490(6) ?
N(12) C(13) . 1.466(5) ?
C(13) C(14) . 1.494(6) ?
C(14) N(15) . 1.353(5) ?
C(14) C(19) . 1.383(6) ?
N(15) C(16) . 1.344(5) ?
C(16) C(17) . 1.392(6) ?
C(17) C(18) . 1.377(7) ?
C(18) C(19) . 1.378(7) ?
